data_4068113
loop_
_publ_author_name
'Benjamin, Sophie L.'
'Levason, William'
'Reid, Gillian'
'Warr, Robert P.'

_publ_section_title
;
 Halostibines SbMeX2and SbMe2X: Lewis Acids or Lewis Bases?
;
_journal_issue 3
_journal_name_full Organometallics
_journal_page_first 1025
_journal_paper_doi 10.1021/om2010996
_journal_volume 31
_journal_year 2012
_chemical_absolute_configuration ad
_chemical_formula_moiety 'C13 H11 Br2 N2 Sb'
_chemical_formula_structural '(C12 H8 N2) ((C H3) Br2 Sb)'
_chemical_formula_sum 'C13 H11 Br2 N2 Sb'
_chemical_formula_weight 476.81
_chemical_name_systematic
; 
 dibromo-methyl(1,10-phenanthroline-N,N')antimony(III) 
;
_space_group_IT_number 8
_space_group_name_Hall 'C -2y'
_symmetry_cell_setting monoclinic
_symmetry_space_group_name_Hall 'C -2y'
_symmetry_space_group_name_H-M 'C 1 m 1'
_atom_sites_solution_hydrogens geom
_atom_sites_solution_primary direct
_atom_sites_solution_secondary difmap
_audit_creation_date 2011-03-15
_audit_creation_method 'SHELXL-97 + hand edit'
_cell_angle_alpha 90.00
_cell_angle_beta 98.455(10)
_cell_angle_gamma 90.00
_cell_formula_units_Z 2
_cell_length_a 7.7806(15)
_cell_length_b 16.546(3)
_cell_length_c 5.5726(10)
_cell_measurement_reflns_used 4464
_cell_measurement_temperature 120(2)
_cell_measurement_theta_max 27.48
_cell_measurement_theta_min 2.91
_cell_volume 709.6(2)
_computing_cell_refinement 'DENZO (Otwinowski & Minor, 1997)'
_computing_data_collection 'COLLECT (Hooft, R.W.W., 1998)'
_computing_data_reduction 'DENZO (Otwinowski & Minor, 1997)'
_computing_structure_refinement 'SHELXL-97 (Sheldrick, 1997)'
_computing_structure_solution 'DIRDIF-99 (Beurskens, 1999)'
_diffrn_ambient_temperature 120(2)
_diffrn_measured_fraction_theta_full 0.978
_diffrn_measured_fraction_theta_max 0.978
_diffrn_measurement_device_type 'Bruker-Nonius Roper CCD camera on \k-goniostat'
_diffrn_measurement_method '\f & \w scans'
_diffrn_radiation_monochromator graphite
_diffrn_radiation_source 'Bruker-Nonius FR591 rotating anode'
_diffrn_radiation_type MoK\a
_diffrn_radiation_wavelength 0.71073
_diffrn_reflns_av_R_equivalents 0.0283
_diffrn_reflns_av_sigmaI/netI 0.0532
_diffrn_reflns_limit_h_max 10
_diffrn_reflns_limit_h_min -9
_diffrn_reflns_limit_k_max 21
_diffrn_reflns_limit_k_min -21
_diffrn_reflns_limit_l_max 7
_diffrn_reflns_limit_l_min -7
_diffrn_reflns_number 4534
_diffrn_reflns_theta_full 27.57
_diffrn_reflns_theta_max 27.57
_diffrn_reflns_theta_min 4.40
_diffrn_standards_number 0
_exptl_absorpt_coefficient_mu 7.558
_exptl_absorpt_correction_T_max 1.0000
_exptl_absorpt_correction_T_min 0.7878
_exptl_absorpt_correction_type multi-scan
_exptl_absorpt_process_details 'SADABS V2.10 (Sheldrick, G.M., 2007)'
_exptl_crystal_colour yellow
_exptl_crystal_density_diffrn 2.231
_exptl_crystal_density_method 'not measured'
_exptl_crystal_description fragment
_exptl_crystal_F_000 448
_exptl_crystal_size_max 0.15
_exptl_crystal_size_mid 0.11
_exptl_crystal_size_min 0.09
_refine_diff_density_max 0.894
_refine_diff_density_min -1.038
_refine_diff_density_rms 0.234
_refine_ls_abs_structure_details 'Flack H D (1983), Acta Cryst. A39, 876-881'
_refine_ls_abs_structure_Flack 0.034(6)
_refine_ls_extinction_coef 0.0092(6)
_refine_ls_extinction_expression Fc^*^=kFc[1+0.001xFc^2^\l^3^/sin(2\q)]^-1/4^
_refine_ls_extinction_method SHELXL
_refine_ls_goodness_of_fit_ref 0.916
_refine_ls_hydrogen_treatment mixed
_refine_ls_matrix_type full
_refine_ls_number_parameters 91
_refine_ls_number_reflns 1545
_refine_ls_number_restraints 5
_refine_ls_restrained_S_all 0.915
_refine_ls_R_factor_all 0.0182
_refine_ls_R_factor_gt 0.0180
_refine_ls_shift/su_max 0.001
_refine_ls_shift/su_mean 0.000
_refine_ls_structure_factor_coef Fsqd
_refine_ls_weighting_details 'w=1/[\s^2^(Fo^2^)+(0.0000P)^2^+0.0000P] where P=(Fo^2^+2Fc^2^)/3'
_refine_ls_weighting_scheme calc
_refine_ls_wR_factor_gt 0.0411
_refine_ls_wR_factor_ref 0.0414
_reflns_number_gt 1538
_reflns_number_total 1545
_reflns_threshold_expression I>2\s(I)
_cod_data_source_file om2010996_si_002.cif
_cod_data_source_block 10slbr09a
_cod_depositor_comments
;
The following automatic conversions were performed:

'_symmetry_cell_setting' value 'Monoclinic' changed to 'monoclinic'
according to /home/saulius/struct/CIF-dictionaries/cif_core.dic
dictionary named 'cif_core.dic' version 2.4.1 from 2010-06-29.

Automatic conversion script
Id: cif_fix_values 1715 2011-07-08 13:25:40Z adriana 
;
_cod_original_sg_symbol_H-M 'C m'
_cod_database_code 4068113

loop_
_symmetry_equiv_pos_as_xyz
'x, y, z'
'x, -y, z'
'x+1/2, y+1/2, z'
'x+1/2, -y+1/2, z'

loop_
_atom_site_label
_atom_site_type_symbol
_atom_site_fract_x
_atom_site_fract_y
_atom_site_fract_z
_atom_site_U_iso_or_equiv
_atom_site_adp_type
_atom_site_occupancy
_atom_site_symmetry_multiplicity
_atom_site_calc_flag
_atom_site_refinement_flags
Sb1 Sb 0.73185(2) 0.0000 0.68581(3) 0.01086(10) Uani 1 2 d S
Br1 Br 0.56955(4) 0.140553(19) 0.82728(5) 0.01837(12) Uani 1 1 d .
N1 N 0.8909(3) -0.08263(14) 0.4474(5) 0.0121(5) Uani 1 1 d .
C1 C 0.5303(5) 0.0000 0.3851(8) 0.0150(9) Uani 1 2 d SD
H1A H 0.539(3) 0.0493(12) 0.291(5) 0.022 Uiso 1 1 d D
H1B H 0.424(4) 0.0000 0.456(8) 0.022 Uiso 1 2 d SD
C2 C 0.8971(4) -0.16259(17) 0.4573(7) 0.0174(7) Uani 1 1 d .
H2 H 0.8352 -0.1898 0.5681 0.021 Uiso 1 1 calc R
C3 C 0.9918(4) -0.20860(19) 0.3097(6) 0.0187(7) Uani 1 1 d .
H3 H 0.9943 -0.2659 0.3218 0.022 Uiso 1 1 calc R
C4 C 1.0798(4) -0.17025(18) 0.1497(6) 0.0188(7) Uani 1 1 d .
H4 H 1.1427 -0.2008 0.0472 0.023 Uiso 1 1 calc R
C5 C 1.0779(4) -0.08557(19) 0.1359(6) 0.0148(6) Uani 1 1 d .
C6 C 0.9814(4) -0.04347(19) 0.2915(6) 0.0118(6) Uani 1 1 d .
C7 C 1.1692(4) -0.0411(2) -0.0264(6) 0.0166(7) Uani 1 1 d .
H7 H 1.2306 -0.0694 -0.1355 0.020 Uiso 1 1 calc R

loop_
_atom_site_aniso_label
_atom_site_aniso_U_11
_atom_site_aniso_U_22
_atom_site_aniso_U_33
_atom_site_aniso_U_23
_atom_site_aniso_U_13
_atom_site_aniso_U_12
Sb1 0.01291(14) 0.01000(15) 0.00964(15) 0.000 0.00156(9) 0.000
Br1 0.02322(19) 0.01274(18) 0.0211(2) -0.00180(11) 0.00997(15) 0.00049(11)
N1 0.0142(12) 0.0113(11) 0.0104(11) 0.0015(10) 0.0004(10) 0.0014(10)
C1 0.018(2) 0.014(2) 0.012(2) 0.000 -0.0012(17) 0.000
C2 0.0148(14) 0.0138(15) 0.0232(17) 0.0072(14) 0.0015(13) 0.0034(14)
C3 0.0241(16) 0.0123(15) 0.0194(17) -0.0002(12) 0.0026(14) 0.0046(13)
C4 0.0215(16) 0.0145(16) 0.0198(16) -0.0042(12) 0.0009(13) 0.0048(14)
C5 0.0139(14) 0.0183(15) 0.0114(15) -0.0012(12) -0.0006(12) 0.0034(13)
C6 0.0123(15) 0.0113(15) 0.0111(15) 0.0012(12) -0.0004(12) 0.0020(12)
C7 0.0134(15) 0.0248(16) 0.0111(15) -0.0034(12) 0.0006(13) 0.0020(13)

loop_
_atom_type_symbol
_atom_type_description
_atom_type_scat_dispersion_real
_atom_type_scat_dispersion_imag
_atom_type_scat_source
C C 0.0033 0.0016 'International Tables Vol C Tables 4.2.6.8 and 6.1.1.4'
H H 0.0000 0.0000 'International Tables Vol C Tables 4.2.6.8 and 6.1.1.4'
N N 0.0061 0.0033 'International Tables Vol C Tables 4.2.6.8 and 6.1.1.4'
Br Br -0.2901 2.4595 'International Tables Vol C Tables 4.2.6.8 and 6.1.1.4'
Sb Sb -0.5866 1.5461 'International Tables Vol C Tables 4.2.6.8 and 6.1.1.4'

loop_
_geom_angle_atom_site_label_1
_geom_angle_atom_site_label_2
_geom_angle_atom_site_label_3
_geom_angle
_geom_angle_site_symmetry_1
_geom_angle_site_symmetry_3
C1 Sb1 N1 86.76(12) . 2
C1 Sb1 N1 86.76(12) . .
N1 Sb1 N1 70.23(12) 2 .
C1 Sb1 Br1 84.91(7) . .
N1 Sb1 Br1 88.46(6) 2 .
N1 Sb1 Br1 157.52(6) . .
C1 Sb1 Br1 84.90(7) . 2
N1 Sb1 Br1 157.52(6) 2 2
N1 Sb1 Br1 88.46(6) . 2
Br1 Sb1 Br1 111.483(18) . 2
C2 N1 C6 118.9(3) . .
C2 N1 Sb1 124.7(2) . .
C6 N1 Sb1 116.35(19) . .
Sb1 C1 H1A 108.9(19) . .
Sb1 C1 H1B 105(3) . .
H1A C1 H1B 110.6(13) . .
N1 C2 C3 122.3(3) . .
N1 C2 H2 118.8 . .
C3 C2 H2 118.8 . .
C4 C3 C2 119.3(3) . .
C4 C3 H3 120.4 . .
C2 C3 H3 120.4 . .
C3 C4 C5 120.0(3) . .
C3 C4 H4 120.0 . .
C5 C4 H4 120.0 . .
C4 C5 C6 117.5(3) . .
C4 C5 C7 123.0(3) . .
C6 C5 C7 119.5(3) . .
N1 C6 C5 122.0(3) . .
N1 C6 C6 118.45(17) . 2
C5 C6 C6 119.57(19) . 2
C7 C7 C5 120.89(18) 2 .
C7 C7 H7 119.6 2 .
C5 C7 H7 119.6 . .

loop_
_geom_bond_atom_site_label_1
_geom_bond_atom_site_label_2
_geom_bond_distance
_geom_bond_site_symmetry_2
Sb1 C1 2.120(4) .
Sb1 N1 2.377(3) 2
Sb1 N1 2.377(3) .
Sb1 Br1 2.8138(5) .
Sb1 Br1 2.8138(5) 2
N1 C2 1.325(4) .
N1 C6 1.360(4) .
C1 H1A 0.978(9) .
C1 H1B 0.970(10) .
C2 C3 1.406(5) .
C2 H2 0.9500 .
C3 C4 1.359(5) .
C3 H3 0.9500 .
C4 C5 1.403(5) .
C4 H4 0.9500 .
C5 C6 1.412(5) .
C5 C7 1.433(5) .
C6 C6 1.438(6) 2
C7 C7 1.361(7) 2
C7 H7 0.9500 .
